data_2105291
loop_
_publ_author_name
'Sanotra, Sumit'
'Gupta, Rimpy'
'Sheikh, Haq Nawaz'
'Kalsotra, Bansi Lal'
'Gupta, Vivek K.'
Rajnikant

_publ_section_title
;
 Hydrothermal synthesis and crystal structure of novel
 bis(6-carboxypyridine-2-carboxylato-\k^3^<i>O</i>^2^,<i>N</i>,<i>O</i>^6^)nickel(II)
 trihydrate, Ni(Hpydc)~2~&#x00B7;3H~2~O
;
_journal_coeditor_code BP5046
_journal_issue 6
_journal_name_full 'Acta Crystallographica Section B'
_journal_page_first 619
_journal_page_last 624
_journal_paper_doi 10.1107/S0108768112043972
_journal_volume 68
_journal_year 2012
_chemical_formula_moiety 'C14 H8 N2 Ni O8, 3(H2 O)'
_chemical_formula_sum 'C14 H14 N2 Ni O11'
_chemical_formula_weight 444.98
_chemical_name_systematic
;
bis (2,6-pyridinedicarboxylato)nickelate(II) trihydrate
;
_space_group_IT_number 14
_symmetry_cell_setting monoclinic
_symmetry_space_group_name_Hall '-P 2ybc'
_symmetry_space_group_name_H-M 'P 1 21/c 1'
_atom_sites_solution_hydrogens geom
_atom_sites_solution_primary direct
_atom_sites_solution_secondary difmap
_audit_creation_method SHELXL-97
_cell_angle_alpha 90.00
_cell_angle_beta 115.166(3)
_cell_angle_gamma 90.00
_cell_formula_units_Z 4
_cell_length_a 13.6825(3)
_cell_length_b 10.0465(2)
_cell_length_c 13.7770(4)
_cell_measurement_reflns_used 12492
_cell_measurement_temperature 293(2)
_cell_measurement_theta_max 28.9500
_cell_measurement_theta_min 3.4245
_cell_volume 1714.04(8)
_computing_cell_refinement 'CrysAlisPro, Diff.Ltd,Ver 1.171.34.40'
_computing_data_collection 'CrysAlisPro,Diff.Ltd,Ver 1.171.34.40'
_computing_data_reduction 'CrysAlisPro, Diff.Ltd,Ver 1.171.34.40'
_computing_molecular_graphics 'ORTEP3 (Farrugia, 1997)'
_computing_publication_material 'PLATON(Spek,1999)& PARST(1995)'
_computing_structure_refinement 'SHELXL-97 (Sheldrick, 1997)'
_computing_structure_solution 'SHELXS-97 (Sheldrick, 1997)'
_diffrn_ambient_temperature 293(2)
_diffrn_measured_fraction_theta_full 0.998
_diffrn_measured_fraction_theta_max 0.998
_diffrn_measurement_device_type 'CCD area detector'
_diffrn_measurement_method 'omega scans'
_diffrn_radiation_monochromator graphite
_diffrn_radiation_source 'fine-focus sealed tube'
_diffrn_radiation_type MoK\a
_diffrn_radiation_wavelength 0.71073
_diffrn_reflns_av_R_equivalents 0.0325
_diffrn_reflns_av_sigmaI/netI 0.0187
_diffrn_reflns_limit_h_max 16
_diffrn_reflns_limit_h_min -16
_diffrn_reflns_limit_k_max 12
_diffrn_reflns_limit_k_min -12
_diffrn_reflns_limit_l_max 16
_diffrn_reflns_limit_l_min -16
_diffrn_reflns_number 24855
_diffrn_reflns_theta_full 26.00
_diffrn_reflns_theta_max 26.00
_diffrn_reflns_theta_min 3.43
_exptl_absorpt_coefficient_mu 1.199
_exptl_absorpt_correction_T_max 1.00000
_exptl_absorpt_correction_T_min 0.82716
_exptl_absorpt_correction_type multi-scan
_exptl_absorpt_process_details 'Crys Alis RED'
_exptl_crystal_colour blue
_exptl_crystal_density_diffrn 1.724
_exptl_crystal_density_method 'not measured'
_exptl_crystal_description block-shaped
_exptl_crystal_F_000 912
_exptl_crystal_size_max 0.30
_exptl_crystal_size_mid 0.20
_exptl_crystal_size_min 0.10
_refine_diff_density_max 0.240
_refine_diff_density_min -0.671
_refine_ls_extinction_method none
_refine_ls_goodness_of_fit_ref 1.046
_refine_ls_hydrogen_treatment mixed
_refine_ls_matrix_type full
_refine_ls_number_parameters 317
_refine_ls_number_reflns 3353
_refine_ls_number_restraints 6
_refine_ls_restrained_S_all 1.045
_refine_ls_R_factor_all 0.0415
_refine_ls_R_factor_gt 0.0323
_refine_ls_shift/su_max 0.001
_refine_ls_shift/su_mean 0.000
_refine_ls_structure_factor_coef Fsqd
_refine_ls_weighting_details 'calc w=1/[\s^2^(Fo^2^)+(0.0475P)^2^+0.7877P] where P=(Fo^2^+2Fc^2^)/3'
_refine_ls_weighting_scheme calc
_refine_ls_wR_factor_gt 0.0811
_refine_ls_wR_factor_ref 0.0878
_reflns_number_gt 2779
_reflns_number_total 3353
_reflns_threshold_expression >2sigma(I)
_cod_data_source_file bp5046.cif
_cod_data_source_block I
_cod_original_cell_volume 1714.04(7)
_cod_original_sg_symbol_H-M 'P 21/c'
_cod_database_code 2105291

loop_
_symmetry_equiv_pos_as_xyz
'x, y, z'
'-x, y+1/2, -z+1/2'
'-x, -y, -z'
'x, -y-1/2, z-1/2'

loop_
_atom_site_type_symbol
_atom_site_label
_atom_site_fract_x
_atom_site_fract_y
_atom_site_fract_z
_atom_site_U_iso_or_equiv
_atom_site_adp_type
_atom_site_calc_flag
_atom_site_refinement_flags
_atom_site_occupancy
_atom_site_symmetry_multiplicity
_atom_site_disorder_assembly
_atom_site_disorder_group
Ni Ni1 0.249899(18) -0.00644(3) 0.247854(19) 0.02873(11) Uani d . 1 1 . .
N N1 0.10567(13) -0.08566(16) 0.17538(13) 0.0276(4) Uani d . 1 1 . .
N N2 0.39690(13) 0.06843(18) 0.31351(13) 0.0296(4) Uani d . 1 1 . .
O O1 0.04763(13) -0.03015(17) 0.39594(13) 0.0426(4) Uani d . 1 1 . .
O O2 0.19331(12) 0.01026(15) 0.36673(12) 0.0362(4) Uani d . 1 1 . .
O O3 0.12844(14) -0.15378(17) -0.06314(13) 0.0469(4) Uani d . 1 1 . .
H H3 0.1775 -0.1371 -0.0805 0.070 Uiso calc R 1 1 . .
O O4 0.24035(12) -0.05553(16) 0.09061(12) 0.0381(4) Uani d . 1 1 . .
O O5 0.51290(16) -0.2384(2) 0.41799(17) 0.0705(6) Uani d . 1 1 . .
O O6 0.34216(13) -0.17635(15) 0.31878(13) 0.0421(4) Uani d . 1 1 . .
O O7 0.31933(13) 0.39304(16) 0.22385(14) 0.0470(4) Uani d . 1 1 . .
H H7 0.2594 0.4248 0.1884 0.070 Uiso calc R 1 1 . .
O O8 0.22443(11) 0.20558(15) 0.20625(12) 0.0377(4) Uani d . 1 1 . .
O O1W 0.15290(17) 0.5154(2) 0.10971(17) 0.0491(5) Uani d . 1 1 . .
O O2W 0.2536(2) -0.1106(2) -0.14525(19) 0.0576(5) Uani d . 1 1 . .
O O31W 0.4208(15) 0.0227(7) 0.0042(9) 0.163(6) Uani d PD 0.504(15) 1 A 1
O O32W 0.3421(8) 0.0807(11) -0.0193(7) 0.094(4) Uani d PD 0.496(15) 1 A 2
C C1 0.09883(17) -0.0341(2) 0.33990(17) 0.0316(5) Uani d . 1 1 . .
C C2 0.04520(16) -0.0959(2) 0.22937(16) 0.0290(4) Uani d . 1 1 . .
C C3 -0.05387(18) -0.1593(2) 0.18443(19) 0.0375(5) Uani d . 1 1 . .
C C4 -0.08908(19) -0.2105(2) 0.08180(19) 0.0415(6) Uani d . 1 1 . .
C C5 -0.02516(17) -0.1988(2) 0.02649(18) 0.0355(5) Uani d . 1 1 . .
C C6 0.07292(16) -0.13545(19) 0.07657(16) 0.0296(4) Uani d . 1 1 . .
C C7 0.15409(17) -0.1128(2) 0.03198(16) 0.0324(5) Uani d . 1 1 . .
C C8 0.44417(19) -0.1551(2) 0.36927(18) 0.0420(6) Uani d . 1 1 . .
C C9 0.47874(18) -0.0135(2) 0.36699(17) 0.0348(5) Uani d . 1 1 . .
C C10 0.58406(19) 0.0342(3) 0.41447(19) 0.0457(6) Uani d . 1 1 . .
C C11 0.60224(19) 0.1665(3) 0.4043(2) 0.0506(7) Uani d . 1 1 . .
C C12 0.51655(19) 0.2513(3) 0.34765(19) 0.0432(6) Uani d . 1 1 . .
C C13 0.41377(16) 0.1972(2) 0.30348(16) 0.0319(5) Uani d . 1 1 . .
C C14 0.31005(17) 0.2686(2) 0.23952(16) 0.0331(5) Uani d . 1 1 . .
H H31B 0.384(10) 0.043(9) -0.062(3) 0.13(3) Uiso d PD 0.504(15) 1 A 1
H H31A 0.446(7) 0.094(5) 0.040(6) 0.13(3) Uiso d PD 0.504(15) 1 A 1
H H32A 0.393(6) 0.136(9) 0.010(7) 0.13(3) Uiso d PD 0.496(15) 1 A 2
H H32B 0.301(6) 0.081(10) 0.013(7) 0.13(3) Uiso d PD 0.496(15) 1 A 2
H H1 0.103(3) 0.499(3) 0.125(3) 0.061(10) Uiso d . 1 1 . .
H H2 0.134(3) 0.508(3) 0.051(3) 0.057(11) Uiso d . 1 1 . .
H H31 -0.0931(19) -0.168(2) 0.2218(19) 0.041(7) Uiso d . 1 1 . .
H H4 -0.152(2) -0.252(3) 0.049(2) 0.057(8) Uiso d . 1 1 . .
H H5 -0.048(2) -0.233(3) -0.044(2) 0.051(7) Uiso d . 1 1 . .
H H6 0.298(3) -0.070(4) -0.106(3) 0.056(11) Uiso d . 1 1 . .
H H71 0.285(3) -0.189(4) -0.156(3) 0.102(14) Uiso d . 1 1 . .
H H10 0.637(2) -0.021(3) 0.452(2) 0.051(8) Uiso d . 1 1 . .
H H11 0.677(2) 0.192(3) 0.437(2) 0.058(8) Uiso d . 1 1 . .
H H12 0.528(2) 0.348(3) 0.340(2) 0.062(8) Uiso d . 1 1 . .

loop_
_atom_site_aniso_label
_atom_site_aniso_U_11
_atom_site_aniso_U_22
_atom_site_aniso_U_33
_atom_site_aniso_U_12
_atom_site_aniso_U_13
_atom_site_aniso_U_23
Ni1 0.02401(17) 0.03289(18) 0.02852(18) -0.00146(10) 0.01043(13) -0.00113(10)
N1 0.0274(8) 0.0274(9) 0.0276(9) -0.0009(7) 0.0113(7) 0.0000(7)
N2 0.0239(8) 0.0405(10) 0.0250(9) 0.0024(7) 0.0109(7) 0.0013(7)
O1 0.0418(9) 0.0572(10) 0.0363(9) -0.0044(8) 0.0238(8) -0.0078(7)
O2 0.0292(8) 0.0484(10) 0.0305(8) -0.0044(6) 0.0124(7) -0.0081(6)
O3 0.0602(10) 0.0516(10) 0.0370(9) -0.0094(8) 0.0284(8) -0.0101(8)
O4 0.0384(9) 0.0443(9) 0.0366(8) -0.0030(7) 0.0207(7) -0.0028(7)
O5 0.0671(13) 0.0673(13) 0.0783(14) 0.0344(11) 0.0321(11) 0.0310(11)
O6 0.0460(9) 0.0364(9) 0.0478(9) 0.0043(7) 0.0236(8) 0.0062(7)
O7 0.0463(9) 0.0369(9) 0.0553(10) -0.0015(7) 0.0193(8) 0.0070(8)
O8 0.0282(7) 0.0375(8) 0.0409(9) -0.0004(6) 0.0084(7) 0.0016(7)
O1W 0.0476(12) 0.0632(13) 0.0371(11) 0.0080(9) 0.0185(10) 0.0101(9)
O2W 0.0780(15) 0.0484(12) 0.0581(13) -0.0036(12) 0.0402(12) -0.0030(10)
O31W 0.176(12) 0.049(4) 0.169(9) -0.034(5) -0.018(8) -0.019(4)
O32W 0.104(6) 0.119(7) 0.091(5) -0.077(5) 0.071(5) -0.061(5)
C1 0.0324(11) 0.0344(11) 0.0289(11) 0.0012(9) 0.0139(9) 0.0003(9)
C2 0.0293(10) 0.0297(10) 0.0300(10) -0.0001(8) 0.0144(9) 0.0017(8)
C3 0.0352(12) 0.0382(12) 0.0426(13) -0.0057(9) 0.0199(11) -0.0003(10)
C4 0.0351(12) 0.0374(13) 0.0446(13) -0.0108(10) 0.0101(11) -0.0049(10)
C5 0.0396(12) 0.0306(11) 0.0305(11) -0.0035(9) 0.0094(10) -0.0033(9)
C6 0.0350(11) 0.0244(10) 0.0273(10) 0.0015(8) 0.0112(9) -0.0001(8)
C7 0.0403(12) 0.0276(10) 0.0310(11) 0.0019(9) 0.0168(9) 0.0006(9)
C8 0.0472(14) 0.0485(14) 0.0370(12) 0.0186(11) 0.0245(11) 0.0122(10)
C9 0.0299(11) 0.0512(14) 0.0258(11) 0.0085(9) 0.0143(9) 0.0040(9)
C10 0.0272(12) 0.0757(19) 0.0320(12) 0.0113(12) 0.0103(10) 0.0020(12)
C11 0.0268(12) 0.078(2) 0.0440(14) -0.0109(12) 0.0125(11) -0.0079(13)
C12 0.0360(12) 0.0543(15) 0.0397(13) -0.0106(11) 0.0165(10) -0.0044(11)
C13 0.0292(10) 0.0409(12) 0.0270(10) -0.0039(9) 0.0132(9) -0.0016(9)
C14 0.0362(11) 0.0367(12) 0.0282(10) -0.0009(9) 0.0155(9) -0.0010(9)

loop_
_atom_type_symbol
_atom_type_description
_atom_type_scat_dispersion_real
_atom_type_scat_dispersion_imag
_atom_type_scat_source
C C 0.0033 0.0016 'International Tables Vol C Tables 4.2.6.8 and 6.1.1.4'
H H 0.0000 0.0000 'International Tables Vol C Tables 4.2.6.8 and 6.1.1.4'
N N 0.0061 0.0033 'International Tables Vol C Tables 4.2.6.8 and 6.1.1.4'
O O 0.0106 0.0060 'International Tables Vol C Tables 4.2.6.8 and 6.1.1.4'
Ni Ni 0.3393 1.1124 'International Tables Vol C Tables 4.2.6.8 and 6.1.1.4'

loop_
_geom_angle_atom_site_label_1
_geom_angle_atom_site_label_2
_geom_angle_atom_site_label_3
_geom_angle
N1 Ni1 N2 176.42(7)
N1 Ni1 O2 78.71(6)
N2 Ni1 O2 104.77(6)
N1 Ni1 O6 100.51(6)
N2 Ni1 O6 78.61(7)
O2 Ni1 O6 92.87(6)
N1 Ni1 O4 77.25(6)
N2 Ni1 O4 99.29(6)
O2 Ni1 O4 155.92(6)
O6 Ni1 O4 92.80(6)
N1 Ni1 O8 104.31(6)
N2 Ni1 O8 76.53(6)
O2 Ni1 O8 93.21(6)
O6 Ni1 O8 155.14(6)
O4 Ni1 O8 91.40(6)
C2 N1 C6 121.43(17)
C2 N1 Ni1 118.48(13)
C6 N1 Ni1 119.96(14)
C13 N2 C9 121.08(18)
C13 N2 Ni1 120.76(14)
C9 N2 Ni1 118.16(15)
C1 O2 Ni1 114.51(13)
C7 O3 H3 109.5
C7 O4 Ni1 112.86(13)
C8 O6 Ni1 114.60(15)
C14 O7 H7 109.5
C14 O8 Ni1 112.36(13)
H1 O1W H2 109(4)
H6 O2W H71 107(3)
H31B O31W H31A 109(3)
H31B O31W H32A 77(8)
H31A O31W H32A 41(6)
H31B O32W H31A 71(4)
H31B O32W H32A 88(8)
H31A O32W H32A 36(8)
H31B O32W H32B 159(8)
H31A O32W H32B 117(7)
H32A O32W H32B 110(3)
O1 C1 O2 125.6(2)
O1 C1 C2 118.52(18)
O2 C1 C2 115.87(18)
N1 C2 C3 120.62(19)
N1 C2 C1 112.32(17)
C3 C2 C1 127.05(19)
C2 C3 C4 118.5(2)
C2 C3 H31 120.0(16)
C4 C3 H31 121.4(16)
C3 C4 C5 120.2(2)
C3 C4 H4 122.3(18)
C5 C4 H4 117.6(18)
C6 C5 C4 118.1(2)
C6 C5 H5 120.6(16)
C4 C5 H5 121.2(16)
N1 C6 C5 121.13(19)
N1 C6 C7 112.04(17)
C5 C6 C7 126.84(19)
O4 C7 O3 125.8(2)
O4 C7 C6 117.74(18)
O3 C7 C6 116.46(19)
O5 C8 O6 126.0(3)
O5 C8 C9 118.9(2)
O6 C8 C9 115.13(19)
N2 C9 C10 120.4(2)
N2 C9 C8 113.49(19)
C10 C9 C8 126.1(2)
C11 C10 C9 118.9(2)
C11 C10 H10 122.2(18)
C9 C10 H10 118.9(18)
C10 C11 C12 120.4(2)
C10 C11 H11 114.2(17)
C12 C11 H11 125.4(17)
C13 C12 C11 117.6(2)
C13 C12 H12 120.9(16)
C11 C12 H12 121.5(16)
N2 C13 C12 121.6(2)
N2 C13 C14 111.36(17)
C12 C13 C14 127.0(2)
O8 C14 O7 125.6(2)
O8 C14 C13 118.95(19)
O7 C14 C13 115.41(19)

loop_
_geom_bond_atom_site_label_1
_geom_bond_atom_site_label_2
_geom_bond_distance
Ni1 N1 1.9619(16)
Ni1 N2 1.9703(17)
Ni1 O2 2.0947(15)
Ni1 O6 2.1008(15)
Ni1 O4 2.1709(15)
Ni1 O8 2.1948(15)
N1 C2 1.331(3)
N1 C6 1.336(3)
N2 C13 1.331(3)
N2 C9 1.332(3)
O1 C1 1.244(3)
O2 C1 1.265(3)
O3 C7 1.272(3)
O3 H3 0.8200
O4 C7 1.251(3)
O5 C8 1.224(3)
O6 C8 1.285(3)
O7 C14 1.284(3)
O7 H7 0.8200
O8 C14 1.236(2)
O1W H1 0.81(3)
O1W H2 0.75(4)
O2W H6 0.74(3)
O2W H71 0.94(4)
O31W H31B 0.86(2)
O31W H31A 0.85(2)
O31W H32A 1.22(10)
O32W H31B 1.05(13)
O32W H31A 1.31(8)
O32W H32A 0.85(2)
O32W H32B 0.85(2)
C1 C2 1.514(3)
C2 C3 1.383(3)
C3 C4 1.384(3)
C3 H31 0.89(2)
C4 C5 1.388(3)
C4 H4 0.89(3)
C5 C6 1.376(3)
C5 H5 0.95(3)
C6 C7 1.498(3)
C8 C9 1.503(3)
C9 C10 1.390(3)
C10 C11 1.371(4)
C10 H10 0.89(3)
C11 C12 1.390(4)
C11 H11 0.96(3)
C12 C13 1.384(3)
C12 H12 1.00(3)
C13 C14 1.497(3)

loop_
_geom_torsion_atom_site_label_1
_geom_torsion_atom_site_label_2
_geom_torsion_atom_site_label_3
_geom_torsion_atom_site_label_4
_geom_torsion
O2 Ni1 N1 C2 -1.96(14)
O6 Ni1 N1 C2 88.90(15)
O4 Ni1 N1 C2 179.41(16)
O8 Ni1 N1 C2 -92.42(15)
O2 Ni1 N1 C6 -177.72(16)
O6 Ni1 N1 C6 -86.86(15)
O4 Ni1 N1 C6 3.65(15)
O8 Ni1 N1 C6 91.82(15)
O2 Ni1 N2 C13 -90.76(16)
O6 Ni1 N2 C13 179.25(16)
O4 Ni1 N2 C13 88.25(16)
O8 Ni1 N2 C13 -0.97(15)
O2 Ni1 N2 C9 90.00(15)
O6 Ni1 N2 C9 0.01(15)
O4 Ni1 N2 C9 -90.99(15)
O8 Ni1 N2 C9 179.80(16)
N1 Ni1 O2 C1 -0.36(15)
N2 Ni1 O2 C1 -179.48(15)
O6 Ni1 O2 C1 -100.51(15)
O4 Ni1 O2 C1 2.9(2)
O8 Ni1 O2 C1 103.60(15)
N1 Ni1 O4 C7 -2.49(15)
N2 Ni1 O4 C7 176.57(15)
O2 Ni1 O4 C7 -5.8(2)
O6 Ni1 O4 C7 97.67(15)
O8 Ni1 O4 C7 -106.84(15)
N1 Ni1 O6 C8 176.93(15)
N2 Ni1 O6 C8 0.47(15)
O2 Ni1 O6 C8 -104.03(15)
O4 Ni1 O6 C8 99.38(15)
O8 Ni1 O6 C8 0.0(2)
N1 Ni1 O8 C14 -174.82(14)
N2 Ni1 O8 C14 1.59(14)
O2 Ni1 O8 C14 106.03(14)
O6 Ni1 O8 C14 2.1(2)
O4 Ni1 O8 C14 -97.62(14)
Ni1 O2 C1 O1 -177.22(18)
Ni1 O2 C1 C2 2.3(2)
C6 N1 C2 C3 0.2(3)
Ni1 N1 C2 C3 -175.51(16)
C6 N1 C2 C1 179.27(17)
Ni1 N1 C2 C1 3.6(2)
O1 C1 C2 N1 175.72(19)
O2 C1 C2 N1 -3.8(3)
O1 C1 C2 C3 -5.3(3)
O2 C1 C2 C3 175.2(2)
N1 C2 C3 C4 -0.6(3)
C1 C2 C3 C4 -179.6(2)
C2 C3 C4 C5 0.5(3)
C3 C4 C5 C6 0.0(3)
C2 N1 C6 C5 0.4(3)
Ni1 N1 C6 C5 176.00(15)
C2 N1 C6 C7 -179.71(17)
Ni1 N1 C6 C7 -4.1(2)
C4 C5 C6 N1 -0.4(3)
C4 C5 C6 C7 179.6(2)
Ni1 O4 C7 O3 -179.06(18)
Ni1 O4 C7 C6 1.1(2)
N1 C6 C7 O4 1.7(3)
C5 C6 C7 O4 -178.4(2)
N1 C6 C7 O3 -178.14(18)
C5 C6 C7 O3 1.8(3)
Ni1 O6 C8 O5 178.7(2)
Ni1 O6 C8 C9 -0.8(2)
C13 N2 C9 C10 0.5(3)
Ni1 N2 C9 C10 179.75(16)
C13 N2 C9 C8 -179.66(18)
Ni1 N2 C9 C8 -0.4(2)
O5 C8 C9 N2 -178.7(2)
O6 C8 C9 N2 0.8(3)
O5 C8 C9 C10 1.1(4)
O6 C8 C9 C10 -179.4(2)
N2 C9 C10 C11 -0.7(3)
C8 C9 C10 C11 179.5(2)
C9 C10 C11 C12 0.1(4)
C10 C11 C12 C13 0.5(4)
C9 N2 C13 C12 0.2(3)
Ni1 N2 C13 C12 -179.04(16)
C9 N2 C13 C14 179.52(18)
Ni1 N2 C13 C14 0.3(2)
C11 C12 C13 N2 -0.7(3)
C11 C12 C13 C14 -179.9(2)
Ni1 O8 C14 O7 177.68(17)
Ni1 O8 C14 C13 -2.0(2)
N2 C13 C14 O8 1.2(3)
C12 C13 C14 O8 -179.5(2)
N2 C13 C14 O7 -178.44(18)
C12 C13 C14 O7 0.9(3)
